data_4325276
loop_
_publ_author_name
'Peter Comba'
'Nina Dovalil'
'Graeme R. Hanson'
'Gerald Linti'

_publ_contact_author_address
;Universit\"at Heidelberg, 
Anorganisch-Chemisches Institut,
;
_publ_contact_author_name 'Peter Comba'
_publ_section_title
;
 Synthesis and CuII Coordination Chemistry of a Patellamide Derivative:
 Consequences of the Change from the Natural Thiazole/Oxazoline to the
 Artificial Imidazole Heterocycles
;
_journal_name_full 'Inorganic Chemistry'
_journal_page_first 5165
_journal_page_last 5174
_journal_paper_doi 10.1021/ic2004694
_journal_volume 50
_journal_year 2011
_chemical_formula_moiety 'C40 H62 Cu2 N12 O7, Cl O4, 2(H2 O) '
_chemical_formula_sum 'C40 H66 Cl Cu2 N12 O13'
_chemical_formula_weight 1085.58
_space_group_IT_number 13
_symmetry_cell_setting monoclinic
_symmetry_Int_Tables_number 13
_symmetry_space_group_name_Hall '-P 2yc'
_symmetry_space_group_name_H-M 'P 1 2/c 1'
_atom_sites_solution_hydrogens geom
_atom_sites_solution_primary direct
_atom_sites_solution_secondary difmap
_audit_creation_method SHELXL-97
_cell_angle_alpha 90.00
_cell_angle_beta 102.09(3)
_cell_angle_gamma 90.00
_cell_formula_units_Z 2
_cell_length_a 11.876(2)
_cell_length_b 11.599(2)
_cell_length_c 18.240(4)
_cell_measurement_temperature 200(2)
_cell_volume 2456.8(8)
_computing_structure_refinement 'SHELXL-97 (Sheldrick, 1997)'
_computing_structure_solution 'SHELXS-97 (Sheldrick, 1990)'
_diffrn_ambient_temperature 200(2)
_diffrn_measured_fraction_theta_full 0.915
_diffrn_measured_fraction_theta_max 0.915
_diffrn_radiation_monochromator graphite
_diffrn_radiation_probe x-ray
_diffrn_radiation_type MoK\a
_diffrn_radiation_wavelength 0.71073
_diffrn_reflns_av_R_equivalents 0.1395
_diffrn_reflns_av_sigmaI/netI 0.1342
_diffrn_reflns_limit_h_max 16
_diffrn_reflns_limit_h_min -16
_diffrn_reflns_limit_k_max 16
_diffrn_reflns_limit_k_min -16
_diffrn_reflns_limit_l_max 25
_diffrn_reflns_limit_l_min -24
_diffrn_reflns_number 29065
_diffrn_reflns_theta_full 30.47
_diffrn_reflns_theta_max 30.47
_diffrn_reflns_theta_min 2.57
_diffrn_source 'fine-focus sealed tube'
_exptl_absorpt_coefficient_mu 0.993
_exptl_absorpt_correction_T_max 0.9559
_exptl_absorpt_correction_T_min 0.8772
_exptl_absorpt_correction_type numerical
_exptl_crystal_colour blue
_exptl_crystal_density_diffrn 1.467
_exptl_crystal_description plate
_exptl_crystal_F_000 1138
_exptl_crystal_size_max 0.200
_exptl_crystal_size_mid 0.063
_exptl_crystal_size_min 0.059
_refine_diff_density_max 0.578
_refine_diff_density_min -0.612
_refine_diff_density_rms 0.091
_refine_ls_extinction_method none
_refine_ls_goodness_of_fit_ref 0.847
_refine_ls_hydrogen_treatment mixed
_refine_ls_matrix_type full
_refine_ls_number_parameters 324
_refine_ls_number_reflns 6841
_refine_ls_number_restraints 0
_refine_ls_restrained_S_all 0.847
_refine_ls_R_factor_all 0.1206
_refine_ls_R_factor_gt 0.0503
_refine_ls_shift/su_max 0.001
_refine_ls_shift/su_mean 0.000
_refine_ls_structure_factor_coef Fsqd
_refine_ls_weighting_details 'calc w=1/[\s^2^(Fo^2^)+(0.0470P)^2^+0.0000P] where P=(Fo^2^+2Fc^2^)/3'
_refine_ls_weighting_scheme calc
_refine_ls_wR_factor_gt 0.1015
_refine_ls_wR_factor_ref 0.1262
_reflns_number_gt 3384
_reflns_number_total 6841
_reflns_threshold_expression >2sigma(I)
_cod_data_source_file ic2004694_si_003_2.cif
_cod_data_source_block nd8b
_cod_original_sg_symbol_H-M 'P 2/c'
_cod_database_code 4325276

loop_
_symmetry_equiv_pos_as_xyz
'x, y, z'
'-x, y, -z+1/2'
'-x, -y, -z'
'x, -y, z-1/2'

loop_
_atom_site_label
_atom_site_type_symbol
_atom_site_fract_x
_atom_site_fract_y
_atom_site_fract_z
_atom_site_U_iso_or_equiv
_atom_site_adp_type
_atom_site_occupancy
_atom_site_symmetry_multiplicity
_atom_site_calc_flag
_atom_site_refinement_flags
Cl1 Cl 0.0000 0.58089(17) 0.7500 0.0676(6) Uani 1 2 d S
Cu1 Cu 0.34427(4) 0.21258(4) 0.73691(2) 0.02392(11) Uani 1 1 d .
N1 N 0.2765(2) 0.2773(3) 0.63297(15) 0.0248(6) Uani 1 1 d .
N2 N 0.2093(3) 0.1147(3) 0.71443(17) 0.0271(7) Uani 1 1 d .
N3 N 0.3469(2) 0.1550(2) 0.84262(16) 0.0235(6) Uani 1 1 d .
N4 N 0.5008(3) 0.3449(3) 0.90216(16) 0.0270(7) Uani 1 1 d .
H4A H 0.4417 0.3620 0.8659 0.032 Uiso 1 1 calc R
N5 N 0.1969(3) 0.3562(3) 0.52539(17) 0.0293(7) Uani 1 1 d .
N6 N 0.2658(3) 0.0397(3) 0.91354(17) 0.0264(6) Uani 1 1 d .
O1 O 0.0223(2) 0.1136(2) 0.64478(16) 0.0363(7) Uani 1 1 d .
O2 O 0.5735(2) 0.2291(3) 1.00017(15) 0.0381(7) Uani 1 1 d .
O3 O 0.5000 0.2693(3) 0.7500 0.0237(7) Uani 1 2 d S
O4 O 0.2741(3) 0.3914(3) 0.7917(2) 0.0457(8) Uani 1 1 d .
O5 O 0.0891(6) 0.6494(5) 0.7898(3) 0.142(3) Uani 1 1 d .
O6 O -0.0435(4) 0.5097(4) 0.8017(3) 0.0767(13) Uani 1 1 d .
O7 O -0.1086(3) 0.3157(3) 0.6387(2) 0.0591(10) Uani 1 1 d .
C1 C 0.2933(3) 0.3508(3) 0.5809(2) 0.0273(8) Uani 1 1 d .
C2 C 0.1155(3) 0.2809(4) 0.54235(19) 0.0311(8) Uani 1 1 d .
C3 C 0.1660(3) 0.2336(3) 0.61019(19) 0.0264(8) Uani 1 1 d .
C4 C 0.1252(3) 0.1475(3) 0.6581(2) 0.0276(8) Uani 1 1 d .
C5 C 0.1892(3) 0.0349(3) 0.7712(2) 0.0270(8) Uani 1 1 d .
H5A H 0.1068 0.0395 0.7755 0.032 Uiso 1 1 calc R
C6 C 0.2651(3) 0.0770(3) 0.84290(19) 0.0242(7) Uani 1 1 d .
C7 C 0.3545(3) 0.0965(3) 0.9615(2) 0.0286(8) Uani 1 1 d .
C8 C 0.4032(3) 0.1675(3) 0.9176(2) 0.0267(8) Uani 1 1 d .
C9 C 0.4985(3) 0.2487(3) 0.9435(2) 0.0268(8) Uani 1 1 d .
C10 C 0.6008(3) 0.4205(3) 0.9173(2) 0.0296(8) Uani 1 1 d .
H10A H 0.6061 0.4554 0.9681 0.036 Uiso 1 1 calc R
C11 C 0.1859(4) 0.4222(4) 0.4556(2) 0.0466(12) Uani 1 1 d .
H11A H 0.2553 0.4688 0.4576 0.070 Uiso 1 1 calc R
H11B H 0.1185 0.4729 0.4496 0.070 Uiso 1 1 calc R
H11C H 0.1764 0.3689 0.4131 0.070 Uiso 1 1 calc R
C12 C 0.0011(4) 0.2620(4) 0.4919(2) 0.0422(11) Uani 1 1 d .
H12A H -0.0427 0.2057 0.5146 0.063 Uiso 1 1 calc R
H12B H 0.0120 0.2329 0.4434 0.063 Uiso 1 1 calc R
H12C H -0.0411 0.3351 0.4844 0.063 Uiso 1 1 calc R
C13 C 0.2194(3) -0.0913(3) 0.7554(2) 0.0338(9) Uani 1 1 d .
H13A H 0.2048 -0.1401 0.7977 0.041 Uiso 1 1 calc R
C14 C 0.3467(4) -0.1036(4) 0.7521(3) 0.0457(12) Uani 1 1 d .
H14A H 0.3632 -0.1843 0.7423 0.069 Uiso 1 1 calc R
H14B H 0.3947 -0.0795 0.8001 0.069 Uiso 1 1 calc R
H14C H 0.3635 -0.0549 0.7118 0.069 Uiso 1 1 calc R
C15 C 0.1419(4) -0.1346(4) 0.6833(2) 0.0409(10) Uani 1 1 d .
H15A H 0.1619 -0.2146 0.6743 0.061 Uiso 1 1 calc R
H15B H 0.1526 -0.0863 0.6412 0.061 Uiso 1 1 calc R
H15C H 0.0613 -0.1308 0.6880 0.061 Uiso 1 1 calc R
C16 C 0.1892(4) -0.0450(4) 0.9363(2) 0.0361(9) Uani 1 1 d .
H16A H 0.1343 -0.0727 0.8921 0.054 Uiso 1 1 calc R
H16B H 0.1473 -0.0093 0.9713 0.054 Uiso 1 1 calc R
H16C H 0.2347 -0.1100 0.9609 0.054 Uiso 1 1 calc R
C17 C 0.3783(4) 0.0779(4) 1.0443(2) 0.0377(9) Uani 1 1 d .
H17A H 0.4436 0.1259 1.0683 0.057 Uiso 1 1 calc R
H17B H 0.3968 -0.0035 1.0553 0.057 Uiso 1 1 calc R
H17C H 0.3102 0.0990 1.0637 0.057 Uiso 1 1 calc R
C18 C 0.5890(4) 0.5190(3) 0.8597(2) 0.0345(9) Uani 1 1 d .
H18A H 0.5803 0.4834 0.8089 0.041 Uiso 1 1 calc R
C19 C 0.4831(4) 0.5934(4) 0.8592(3) 0.0482(12) Uani 1 1 d .
H19A H 0.4791 0.6545 0.8216 0.072 Uiso 1 1 calc R
H19B H 0.4884 0.6281 0.9088 0.072 Uiso 1 1 calc R
H19C H 0.4137 0.5455 0.8468 0.072 Uiso 1 1 calc R
C20 C 0.6979(4) 0.5935(4) 0.8734(3) 0.0536(13) Uani 1 1 d .
H20A H 0.6890 0.6550 0.8358 0.080 Uiso 1 1 calc R
H20B H 0.7643 0.5455 0.8695 0.080 Uiso 1 1 calc R
H20C H 0.7099 0.6276 0.9236 0.080 Uiso 1 1 calc R
H1 H 0.220(8) 0.428(8) 0.761(5) 0.12(3) Uiso 1 1 d .
H2 H 0.218(6) 0.372(6) 0.807(4) 0.07(2) Uiso 1 1 d .
H3 H -0.075(6) 0.292(6) 0.701(4) 0.09(2) Uiso 1 1 d .
H4 H -0.064(7) 0.381(8) 0.648(5) 0.11(3) Uiso 1 1 d .

loop_
_atom_site_aniso_label
_atom_site_aniso_U_11
_atom_site_aniso_U_22
_atom_site_aniso_U_33
_atom_site_aniso_U_23
_atom_site_aniso_U_13
_atom_site_aniso_U_12
Cl1 0.0750(13) 0.0536(10) 0.0580(11) 0.000 -0.0232(10) 0.000
Cu1 0.02117(18) 0.0289(2) 0.02079(18) 0.0017(2) 0.00228(14) -0.0017(2)
N1 0.0233(13) 0.0281(15) 0.0214(13) 0.0035(12) 0.0010(11) 0.0025(12)
N2 0.0226(14) 0.0301(16) 0.0265(15) 0.0018(12) 0.0001(13) -0.0045(11)
N3 0.0256(14) 0.0257(14) 0.0184(13) 0.0011(11) 0.0031(12) -0.0033(11)
N4 0.0285(15) 0.0291(15) 0.0222(14) -0.0003(12) 0.0024(13) -0.0060(12)
N5 0.0317(16) 0.0339(16) 0.0213(14) 0.0050(12) 0.0034(13) 0.0073(13)
N6 0.0249(14) 0.0268(15) 0.0282(15) 0.0027(12) 0.0068(13) -0.0025(11)
O1 0.0234(13) 0.0422(16) 0.0394(16) 0.0018(12) -0.0025(12) -0.0071(11)
O2 0.0391(14) 0.0417(16) 0.0292(13) 0.0025(12) -0.0025(12) -0.0094(12)
O3 0.0182(14) 0.0303(19) 0.0235(16) 0.000 0.0063(13) 0.000
O4 0.0404(18) 0.0444(19) 0.056(2) 0.0063(15) 0.0177(18) 0.0042(14)
O5 0.194(6) 0.132(5) 0.064(3) 0.034(3) -0.052(4) -0.110(5)
O6 0.063(2) 0.062(3) 0.107(4) -0.008(2) 0.022(2) -0.009(2)
O7 0.051(2) 0.058(2) 0.074(3) -0.0005(18) 0.025(2) 0.0031(17)
C1 0.0300(18) 0.0289(18) 0.0228(16) 0.0012(13) 0.0050(15) 0.0066(14)
C2 0.0298(17) 0.0357(19) 0.0260(16) -0.0046(17) 0.0017(14) 0.0053(17)
C3 0.0220(15) 0.0337(19) 0.0208(15) 0.0002(13) -0.0017(13) 0.0032(13)
C4 0.0189(15) 0.0320(19) 0.0297(18) -0.0054(14) 0.0002(15) 0.0002(13)
C5 0.0224(16) 0.0307(18) 0.0272(17) 0.0001(14) 0.0036(15) -0.0031(13)
C6 0.0251(16) 0.0257(17) 0.0233(16) 0.0000(13) 0.0086(14) -0.0010(13)
C7 0.0278(17) 0.0311(18) 0.0268(17) 0.0023(14) 0.0057(15) 0.0010(14)
C8 0.0315(18) 0.0259(16) 0.0219(16) -0.0016(13) 0.0041(15) 0.0009(13)
C9 0.0277(17) 0.0333(18) 0.0189(15) -0.0026(12) 0.0038(15) -0.0006(13)
C10 0.0326(19) 0.0297(18) 0.0274(18) -0.0090(14) 0.0084(16) -0.0047(14)
C11 0.045(2) 0.059(3) 0.031(2) 0.0145(19) -0.001(2) 0.003(2)
C12 0.034(2) 0.058(3) 0.0302(19) -0.0014(17) -0.0038(18) 0.0054(18)
C13 0.037(2) 0.0257(18) 0.035(2) -0.0004(15) -0.0010(17) -0.0035(15)
C14 0.037(2) 0.044(2) 0.052(3) -0.0110(19) -0.001(2) 0.0105(19)
C15 0.039(2) 0.035(2) 0.045(2) -0.0100(17) -0.001(2) 0.0002(17)
C16 0.0332(19) 0.038(2) 0.039(2) 0.0081(17) 0.0112(18) -0.0075(16)
C17 0.043(2) 0.046(2) 0.0240(18) 0.0046(16) 0.0067(18) -0.0031(18)
C18 0.039(2) 0.0289(19) 0.038(2) 0.0013(16) 0.0120(18) -0.0006(15)
C19 0.048(3) 0.036(2) 0.062(3) 0.001(2) 0.015(2) 0.0080(19)
C20 0.043(2) 0.040(2) 0.077(4) 0.010(2) 0.011(3) -0.012(2)

loop_
_atom_type_symbol
_atom_type_description
_atom_type_scat_dispersion_real
_atom_type_scat_dispersion_imag
_atom_type_scat_source
C C 0.0033 0.0016 'International Tables Vol C Tables 4.2.6.8 and 6.1.1.4'
H H 0.0000 0.0000 'International Tables Vol C Tables 4.2.6.8 and 6.1.1.4'
N N 0.0061 0.0033 'International Tables Vol C Tables 4.2.6.8 and 6.1.1.4'
O O 0.0106 0.0060 'International Tables Vol C Tables 4.2.6.8 and 6.1.1.4'
Cl Cl 0.1484 0.1585 'International Tables Vol C Tables 4.2.6.8 and 6.1.1.4'
Cu Cu 0.3201 1.2651 'International Tables Vol C Tables 4.2.6.8 and 6.1.1.4'

loop_
_geom_angle_atom_site_label_1
_geom_angle_atom_site_label_2
_geom_angle_atom_site_label_3
_geom_angle
_geom_angle_site_symmetry_1
_geom_angle_site_symmetry_3
O5 Cl1 O5 110.8(6) . 2_556
O5 Cl1 O6 109.4(4) . 2_556
O5 Cl1 O6 108.9(3) 2_556 2_556
O5 Cl1 O6 108.9(3) . .
O5 Cl1 O6 109.4(4) 2_556 .
O6 Cl1 O6 109.4(4) 2_556 .
O3 Cu1 N2 162.76(13) . .
O3 Cu1 N3 99.81(9) . .
N2 Cu1 N3 81.73(12) . .
O3 Cu1 N1 99.82(10) . .
N2 Cu1 N1 82.61(12) . .
N3 Cu1 N1 157.80(12) . .
O3 Cu1 O4 93.34(12) . .
N2 Cu1 O4 103.83(13) . .
N3 Cu1 O4 80.52(13) . .
N1 Cu1 O4 88.08(13) . .
O3 Cu1 Cu1 19.93(10) . 2_656
N2 Cu1 Cu1 143.44(10) . 2_656
N3 Cu1 Cu1 93.56(9) . 2_656
N1 Cu1 Cu1 108.35(9) . 2_656
O4 Cu1 Cu1 111.14(9) . 2_656
C1 N1 C3 107.2(3) . .
C1 N1 Cu1 144.6(2) . .
C3 N1 Cu1 107.9(2) . .
C4 N2 C5 121.8(3) . .
C4 N2 Cu1 116.8(3) . .
C5 N2 Cu1 118.5(2) . .
C6 N3 C8 105.5(3) . .
C6 N3 Cu1 111.2(2) . .
C8 N3 Cu1 143.4(3) . .
C9 N4 C10 120.2(3) . .
C1 N5 C2 108.8(3) . .
C1 N5 C11 125.3(4) . .
C2 N5 C11 125.6(3) . .
C6 N6 C7 107.5(3) . .
C6 N6 C16 127.3(3) . .
C7 N6 C16 125.2(3) . .
Cu1 O3 Cu1 140.13(19) . 2_656
N1 C1 N5 109.6(3) . .
N1 C1 C10 126.0(3) . 2_656
N5 C1 C10 124.4(3) . 2_656
C3 C2 N5 105.1(3) . .
C3 C2 C12 132.0(4) . .
N5 C2 C12 122.9(3) . .
C2 C3 N1 109.3(3) . .
C2 C3 C4 132.1(3) . .
N1 C3 C4 118.6(3) . .
O1 C4 N2 127.0(4) . .
O1 C4 C3 121.6(3) . .
N2 C4 C3 111.4(3) . .
N2 C5 C6 104.8(3) . .
N2 C5 C13 113.1(3) . .
C6 C5 C13 110.4(3) . .
N3 C6 N6 111.2(3) . .
N3 C6 C5 121.5(3) . .
N6 C6 C5 127.2(3) . .
C8 C7 N6 106.1(3) . .
C8 C7 C17 132.0(3) . .
N6 C7 C17 121.9(3) . .
C7 C8 N3 109.8(3) . .
C7 C8 C9 126.3(3) . .
N3 C8 C9 123.9(3) . .
O2 C9 N4 121.6(3) . .
O2 C9 C8 121.4(3) . .
N4 C9 C8 117.0(3) . .
N4 C10 C1 109.2(3) . 2_656
N4 C10 C18 111.3(3) . .
C1 C10 C18 111.9(4) 2_656 .
C15 C13 C14 111.0(4) . .
C15 C13 C5 110.6(3) . .
C14 C13 C5 111.3(3) . .
C19 C18 C20 110.4(4) . .
C19 C18 C10 112.4(4) . .
C20 C18 C10 110.7(3) . .

loop_
_geom_bond_atom_site_label_1
_geom_bond_atom_site_label_2
_geom_bond_distance
_geom_bond_site_symmetry_2
Cl1 O5 1.399(4) .
Cl1 O5 1.399(4) 2_556
Cl1 O6 1.428(5) 2_556
Cl1 O6 1.428(5) .
Cu1 O3 1.9302(13) .
Cu1 N2 1.937(3) .
Cu1 N3 2.035(3) .
Cu1 N1 2.041(3) .
Cu1 O4 2.519(4) .
Cu1 Cu1 3.6291(12) 2_656
N1 C1 1.321(5) .
N1 C3 1.388(4) .
N2 C4 1.330(4) .
N2 C5 1.445(5) .
N3 C6 1.328(5) .
N3 C8 1.399(4) .
N4 C9 1.351(5) .
N4 C10 1.455(5) .
N5 C1 1.361(4) .
N5 C2 1.385(5) .
N5 C11 1.467(5) .
N6 C6 1.357(5) .
N6 C7 1.387(4) .
N6 C16 1.457(5) .
O1 C4 1.259(4) .
O2 C9 1.236(4) .
O3 Cu1 1.9302(13) 2_656
C1 C10 1.490(5) 2_656
C2 C3 1.371(5) .
C2 C12 1.489(5) .
C3 C4 1.474(5) .
C5 C6 1.506(5) .
C5 C13 1.548(5) .
C7 C8 1.359(6) .
C7 C17 1.493(5) .
C8 C9 1.473(5) .
C10 C1 1.490(5) 2_656
C10 C18 1.539(6) .
C13 C15 1.524(5) .
C13 C14 1.533(6) .
C18 C19 1.524(6) .
C18 C20 1.531(6) .
